data_1558942
loop_
_publ_author_name
'Diteepeng, Nichabhat'
'Wilson, Isobel A. P.'
'Buffet, Jean-Charles'
'Turner, Zo\"e R.'
'O'Hare, Dermot'

_publ_section_title
;
 l- and rac-lactide polymerisation using scandium and aluminium
 permethylindenyl complexes
;
_journal_issue 39
_journal_name_full 'Polymer Chemistry'
_journal_page_first 6308
_journal_page_last 6318
_journal_paper_doi 10.1039/D0PY00980F
_journal_volume 11
_journal_year 2020
_chemical_formula_moiety 'C36 H56 N O2 Sc Si'
_chemical_formula_sum 'C36 H56 N O2 Sc Si'
_chemical_formula_weight 607.86
_space_group_crystal_system monoclinic
_space_group_IT_number 14
_space_group_name_Hall '-P 2yn'
_space_group_name_H-M_alt 'P 1 21/n 1'
_atom_sites_solution_hydrogens geom
_audit_creation_method SHELXL-2018/3
_audit_update_record
;
2020-07-06 deposited with the CCDC.	2020-08-31 downloaded from the CCDC.
;
_cell_angle_alpha 90
_cell_angle_beta 103.4070(10)
_cell_angle_gamma 90
_cell_formula_units_Z 4
_cell_length_a 11.59700(10)
_cell_length_b 16.9523(2)
_cell_length_c 18.2920(2)
_cell_measurement_reflns_used 16352
_cell_measurement_temperature 150(2)
_cell_measurement_theta_max 77.0250
_cell_measurement_theta_min 3.5980
_cell_volume 3498.13(7)
_computing_cell_refinement 'CrysAlisPro 1.171.39.46 (Rigaku OD, 2018)'
_computing_data_collection 'CrysAlisPro 1.171.39.46 (Rigaku OD, 2018)'
_computing_data_reduction 'CrysAlisPro 1.171.39.46 (Rigaku OD, 2018)'
_computing_molecular_graphics
;
ORTEP3 for Windows. Farrugia, L. J. J. Appl. Cryst. 1997, 30, 565.
;
_computing_structure_refinement 'SHELXL-2018/3 (Sheldrick, 2018)'
_computing_structure_solution
;
SUPERFLIP. Palatinus, L.; Chapuis, G. J. Appl. Cryst. 2007, 40, 786-790.
;
_diffrn_ambient_environment N~2~
_diffrn_ambient_temperature 150.01(10)
_diffrn_detector 'CCD plate'
_diffrn_detector_area_resol_mean 10.5035
_diffrn_detector_type Atlas
_diffrn_measured_fraction_theta_full 1.000
_diffrn_measured_fraction_theta_max 1.000
_diffrn_measurement_device 'four-circle diffractometer'
_diffrn_measurement_device_type 'SuperNova, Dual, Cu at home/near, Atlas'
_diffrn_radiation_monochromator mirror
_diffrn_radiation_probe x-ray
_diffrn_radiation_type 'Cu K\a'
_diffrn_radiation_wavelength 1.54184
_diffrn_reflns_av_R_equivalents 0.0260
_diffrn_reflns_av_unetI/netI 0.0209
_diffrn_reflns_Laue_measured_fraction_full 1.000
_diffrn_reflns_Laue_measured_fraction_max 1.000
_diffrn_reflns_limit_h_max 14
_diffrn_reflns_limit_h_min -12
_diffrn_reflns_limit_k_max 19
_diffrn_reflns_limit_k_min -21
_diffrn_reflns_limit_l_max 22
_diffrn_reflns_limit_l_min -22
_diffrn_reflns_number 28917
_diffrn_reflns_point_group_measured_fraction_full 1.000
_diffrn_reflns_point_group_measured_fraction_max 1.000
_diffrn_reflns_theta_full 67.684
_diffrn_reflns_theta_max 74.499
_diffrn_reflns_theta_min 3.601
_diffrn_source 'micro-focus sealed X-ray tube'
_diffrn_source_type 'SuperNova (Cu) X-ray Source'
_exptl_absorpt_coefficient_mu 2.347
_exptl_absorpt_correction_T_max 1.000
_exptl_absorpt_correction_T_min 0.526
_exptl_absorpt_correction_type gaussian
_exptl_absorpt_process_details
;
CrysAlisPro 1.171.39.46 (Rigaku Oxford Diffraction, 2018)
Numerical absorption correction based on gaussian integration over
			a multifaceted crystal model
Empirical absorption correction using spherical harmonics,
 implemented in SCALE3 ABSPACK scaling algorithm.
;
_exptl_crystal_colour colourless
_exptl_crystal_density_diffrn 1.154
_exptl_crystal_description needle
_exptl_crystal_F_000 1320
_exptl_crystal_size_max 0.347
_exptl_crystal_size_mid 0.086
_exptl_crystal_size_min 0.060
_refine_diff_density_max 0.884
_refine_diff_density_min -0.307
_refine_diff_density_rms 0.044
_refine_ls_extinction_method none
_refine_ls_goodness_of_fit_ref 1.063
_refine_ls_hydrogen_treatment constr
_refine_ls_matrix_type full
_refine_ls_number_parameters 384
_refine_ls_number_reflns 7152
_refine_ls_number_restraints 0
_refine_ls_restrained_S_all 1.063
_refine_ls_R_factor_all 0.0367
_refine_ls_R_factor_gt 0.0338
_refine_ls_shift/su_max 0.001
_refine_ls_shift/su_mean 0.000
_refine_ls_structure_factor_coef Fsqd
_refine_ls_weighting_details 'w=1/[\s^2^(Fo^2^)+(0.0532P)^2^+1.2521P] where P=(Fo^2^+2Fc^2^)/3'
_refine_ls_weighting_scheme calc
_refine_ls_wR_factor_gt 0.0945
_refine_ls_wR_factor_ref 0.0970
_reflns_Friedel_coverage 0.000
_reflns_number_gt 6616
_reflns_number_total 7152
_reflns_threshold_expression 'I > 2\s(I)'
_cod_data_source_file d0py00980f2.cif
_cod_data_source_block 047ZRT19
_cod_depositor_comments 'Adding full bibliography for 1558937--1558946.cif.'
_cod_original_sg_symbol_H-M 'P 21/n'
_cod_database_code 1558942
_shelx_shelxl_version_number 2018/3
_shelx_space_group_comment
;
The symmetry employed for this shelxl refinement is uniquely defined
by the following loop, which should always be used as a source of
symmetry information in preference to the above space-group names.
They are only intended as comments.
;
_shelx_estimated_absorpt_t_min 0.496
_shelx_estimated_absorpt_t_max 0.872

loop_
_space_group_symop_operation_xyz
'x, y, z'
'-x+1/2, y+1/2, -z+1/2'
'-x, -y, -z'
'x-1/2, -y-1/2, z-1/2'

loop_
_atom_site_label
_atom_site_type_symbol
_atom_site_fract_x
_atom_site_fract_y
_atom_site_fract_z
_atom_site_U_iso_or_equiv
_atom_site_adp_type
_atom_site_occupancy
_atom_site_site_symmetry_order
_atom_site_calc_flag
_atom_site_refinement_flags_posn
_atom_site_refinement_flags_adp
_atom_site_refinement_flags_occupancy
_atom_site_disorder_assembly
_atom_site_disorder_group
C1 C 0.82547(11) 0.01406(8) 0.14382(8) 0.0216(3) Uani 1 1 d . . . . .
C2 C 0.76300(12) 0.04318(8) 0.07124(8) 0.0236(3) Uani 1 1 d . . . . .
C3 C 0.84142(12) 0.07817(8) 0.03199(8) 0.0240(3) Uani 1 1 d . . . . .
C4 C 1.07348(13) 0.09112(8) 0.06758(8) 0.0252(3) Uani 1 1 d . . . . .
C5 C 1.17254(12) 0.07085(9) 0.12244(9) 0.0278(3) Uani 1 1 d . . . . .
C6 C 1.16313(12) 0.02493(9) 0.18642(8) 0.0267(3) Uani 1 1 d . . . . .
C7 C 1.05449(12) 0.00040(8) 0.19663(8) 0.0225(3) Uani 1 1 d . . . . .
C8 C 0.94953(11) 0.02643(8) 0.14489(7) 0.0204(3) Uani 1 1 d . . . . .
C9 C 0.95950(12) 0.06859(8) 0.07808(8) 0.0218(3) Uani 1 1 d . . . . .
C10 C 0.63060(13) 0.03922(10) 0.04166(10) 0.0338(3) Uani 1 1 d . . . . .
H10A H 0.591849 0.073350 0.071997 0.051 Uiso 1 1 calc R U . . .
H10B H 0.603718 -0.015266 0.044484 0.051 Uiso 1 1 calc R U . . .
H10C H 0.610114 0.056988 -0.010742 0.051 Uiso 1 1 calc R U . . .
C11 C 0.80487(15) 0.11566(10) -0.04457(9) 0.0340(3) Uani 1 1 d . . . . .
H11A H 0.719046 0.110048 -0.063634 0.051 Uiso 1 1 calc R U . . .
H11B H 0.846036 0.089561 -0.079028 0.051 Uiso 1 1 calc R U . . .
H11C H 0.825768 0.171771 -0.040859 0.051 Uiso 1 1 calc R U . . .
C12 C 1.08590(15) 0.13450(10) -0.00249(10) 0.0366(4) Uani 1 1 d . . . . .
H12A H 1.143445 0.177402 0.011439 0.055 Uiso 1 1 calc R U . . .
H12B H 1.008896 0.156385 -0.028071 0.055 Uiso 1 1 calc R U . . .
H12C H 1.113406 0.097799 -0.036203 0.055 Uiso 1 1 calc R U . . .
C13 C 1.29494(15) 0.09247(12) 0.11312(12) 0.0444(4) Uani 1 1 d . . . . .
H13A H 1.288740 0.115556 0.063242 0.067 Uiso 1 1 calc R U . . .
H13B H 1.344408 0.045006 0.118335 0.067 Uiso 1 1 calc R U . . .
H13C H 1.330925 0.130864 0.151760 0.067 Uiso 1 1 calc R U . . .
C14 C 1.27528(13) -0.00071(12) 0.24206(10) 0.0399(4) Uani 1 1 d . . . . .
H14A H 1.255073 -0.020288 0.287931 0.060 Uiso 1 1 calc R U . . .
H14B H 1.329225 0.044356 0.254404 0.060 Uiso 1 1 calc R U . . .
H14C H 1.313985 -0.042750 0.219774 0.060 Uiso 1 1 calc R U . . .
C15 C 1.04580(13) -0.06073(9) 0.25490(9) 0.0306(3) Uani 1 1 d . . . . .
H15A H 1.100533 -0.104155 0.252400 0.046 Uiso 1 1 calc R U . . .
H15B H 0.964563 -0.081057 0.245232 0.046 Uiso 1 1 calc R U . . .
H15C H 1.066663 -0.036733 0.304985 0.046 Uiso 1 1 calc R U . . .
C16 C 0.60299(14) -0.02980(10) 0.20346(11) 0.0389(4) Uani 1 1 d . . . . .
H16A H 0.574824 -0.034742 0.249798 0.058 Uiso 1 1 calc R U . . .
H16B H 0.613893 -0.082452 0.183997 0.058 Uiso 1 1 calc R U . . .
H16C H 0.544527 -0.000540 0.165969 0.058 Uiso 1 1 calc R U . . .
C17 C 0.82166(15) -0.01006(10) 0.32088(9) 0.0357(3) Uani 1 1 d . . . . .
H17A H 0.900091 0.014320 0.336889 0.054 Uiso 1 1 calc R U . . .
H17B H 0.830180 -0.067571 0.320662 0.054 Uiso 1 1 calc R U . . .
H17C H 0.772800 0.004848 0.355788 0.054 Uiso 1 1 calc R U . . .
C18 C 0.70352(14) 0.17549(10) 0.27798(9) 0.0307(3) Uani 1 1 d . . . . .
H18 H 0.746263 0.158061 0.329354 0.037 Uiso 1 1 calc R U . . .
C19 C 0.57049(17) 0.16616(13) 0.27181(12) 0.0473(5) Uani 1 1 d . . . . .
H19A H 0.527044 0.179529 0.220718 0.071 Uiso 1 1 calc R U . . .
H19B H 0.545861 0.201502 0.307774 0.071 Uiso 1 1 calc R U . . .
H19C H 0.553283 0.111458 0.282992 0.071 Uiso 1 1 calc R U . . .
C20 C 0.73267(16) 0.26214(10) 0.26913(10) 0.0382(4) Uani 1 1 d . . . . .
H20A H 0.818508 0.268303 0.275811 0.057 Uiso 1 1 calc R U . . .
H20B H 0.705894 0.293518 0.307056 0.057 Uiso 1 1 calc R U . . .
H20C H 0.692346 0.280316 0.218840 0.057 Uiso 1 1 calc R U . . .
C21 C 0.73476(12) 0.31121(8) 0.04566(7) 0.0227(3) Uani 1 1 d . . . . .
C22 C 0.61108(13) 0.32395(8) 0.02741(8) 0.0249(3) Uani 1 1 d . . . . .
C23 C 0.56637(14) 0.39153(9) -0.01270(9) 0.0308(3) Uani 1 1 d . . . . .
H23 H 0.483223 0.400395 -0.024903 0.037 Uiso 1 1 calc R U . . .
C24 C 0.64014(15) 0.44612(9) -0.03524(9) 0.0339(3) Uani 1 1 d . . . . .
H24 H 0.608325 0.492805 -0.060910 0.041 Uiso 1 1 calc R U . . .
C25 C 0.76052(15) 0.43164(9) -0.01982(9) 0.0320(3) Uani 1 1 d . . . . .
H25 H 0.810959 0.468290 -0.036408 0.038 Uiso 1 1 calc R U . . .
C26 C 0.81008(13) 0.36456(8) 0.01950(8) 0.0261(3) Uani 1 1 d . . . . .
C27 C 0.52575(13) 0.26449(9) 0.04850(8) 0.0273(3) Uani 1 1 d . . . . .
H27 H 0.573591 0.224742 0.083112 0.033 Uiso 1 1 calc R U . . .
C28 C 0.45738(16) 0.22103(11) -0.02132(10) 0.0392(4) Uani 1 1 d . . . . .
H28A H 0.408008 0.258657 -0.055545 0.059 Uiso 1 1 calc R U . . .
H28B H 0.406816 0.180637 -0.006470 0.059 Uiso 1 1 calc R U . . .
H28C H 0.513448 0.195916 -0.046734 0.059 Uiso 1 1 calc R U . . .
C29 C 0.44017(17) 0.30361(11) 0.08966(11) 0.0426(4) Uani 1 1 d . . . . .
H29A H 0.485410 0.331333 0.134150 0.064 Uiso 1 1 calc R U . . .
H29B H 0.390289 0.263196 0.105155 0.064 Uiso 1 1 calc R U . . .
H29C H 0.389980 0.341366 0.056059 0.064 Uiso 1 1 calc R U . . .
C30 C 0.94192(14) 0.34962(9) 0.03327(9) 0.0303(3) Uani 1 1 d . . . . .
H30 H 0.958700 0.297453 0.059069 0.036 Uiso 1 1 calc R U . . .
C31 C 0.98293(17) 0.34511(11) -0.04063(11) 0.0420(4) Uani 1 1 d . . . . .
H31A H 0.939856 0.302844 -0.072071 0.063 Uiso 1 1 calc R U . . .
H31B H 1.068169 0.334095 -0.029685 0.063 Uiso 1 1 calc R U . . .
H31C H 0.966929 0.395507 -0.067299 0.063 Uiso 1 1 calc R U . . .
C32 C 1.01218(17) 0.41236(11) 0.08509(11) 0.0450(4) Uani 1 1 d . . . . .
H32A H 0.997053 0.464255 0.061175 0.067 Uiso 1 1 calc R U . . .
H32B H 1.097007 0.400351 0.094495 0.067 Uiso 1 1 calc R U . . .
H32C H 0.987522 0.412722 0.132840 0.067 Uiso 1 1 calc R U . . .
C33 C 1.09460(16) 0.24884(11) 0.20583(10) 0.0406(4) Uani 1 1 d . . . . .
H33A H 1.068501 0.304579 0.200505 0.049 Uiso 1 1 calc R U . . .
H33B H 1.114445 0.231697 0.158475 0.049 Uiso 1 1 calc R U . . .
C34 C 1.20071(19) 0.23928(15) 0.27171(12) 0.0575(6) Uani 1 1 d . . . . .
H34A H 1.251862 0.195045 0.263305 0.069 Uiso 1 1 calc R U . . .
H34B H 1.248499 0.288208 0.280737 0.069 Uiso 1 1 calc R U . . .
C35 C 1.14448(18) 0.22231(14) 0.33514(11) 0.0513(5) Uani 1 1 d . . . . .
H35A H 1.118166 0.271633 0.355294 0.062 Uiso 1 1 calc R U . . .
H35B H 1.200293 0.194463 0.376183 0.062 Uiso 1 1 calc R U . . .
C36 C 1.04036(14) 0.17079(10) 0.30137(8) 0.0317(3) Uani 1 1 d . . . . .
H36A H 1.063968 0.114581 0.302914 0.038 Uiso 1 1 calc R U . . .
H36B H 0.976191 0.177108 0.328388 0.038 Uiso 1 1 calc R U . . .
N1 N 0.74447(10) 0.12659(7) 0.22276(7) 0.0241(2) Uani 1 1 d . . . . .
O1 O 0.78200(9) 0.24912(6) 0.08758(6) 0.0248(2) Uani 1 1 d . . . . .
O2 O 1.00219(9) 0.19879(6) 0.22336(6) 0.0289(2) Uani 1 1 d . . . . .
Si1 Si 0.74880(3) 0.02478(2) 0.22393(2) 0.02386(10) Uani 1 1 d . . . . .
Sc1 Sc 0.84165(2) 0.15714(2) 0.14696(2) 0.01880(8) Uani 1 1 d . . . . .

loop_
_atom_site_aniso_label
_atom_site_aniso_U_11
_atom_site_aniso_U_22
_atom_site_aniso_U_33
_atom_site_aniso_U_23
_atom_site_aniso_U_13
_atom_site_aniso_U_12
C1 0.0200(6) 0.0176(6) 0.0255(7) 0.0013(5) 0.0019(5) -0.0020(5)
C2 0.0227(6) 0.0192(6) 0.0255(7) -0.0013(5) -0.0013(5) -0.0019(5)
C3 0.0281(7) 0.0201(6) 0.0212(6) -0.0010(5) 0.0007(5) -0.0007(5)
C4 0.0295(7) 0.0206(6) 0.0280(7) -0.0004(5) 0.0116(6) -0.0009(5)
C5 0.0234(7) 0.0257(7) 0.0360(8) -0.0008(6) 0.0102(6) -0.0023(5)
C6 0.0215(6) 0.0279(7) 0.0292(7) -0.0013(6) 0.0030(5) 0.0016(5)
C7 0.0228(6) 0.0212(6) 0.0222(6) 0.0006(5) 0.0030(5) 0.0019(5)
C8 0.0208(6) 0.0184(6) 0.0212(6) -0.0003(5) 0.0032(5) -0.0011(5)
C9 0.0249(6) 0.0185(6) 0.0213(6) -0.0008(5) 0.0039(5) -0.0004(5)
C10 0.0236(7) 0.0330(8) 0.0387(8) 0.0008(7) -0.0052(6) -0.0031(6)
C11 0.0417(8) 0.0330(8) 0.0231(7) 0.0040(6) -0.0012(6) -0.0003(6)
C12 0.0404(8) 0.0356(8) 0.0387(9) 0.0099(7) 0.0187(7) 0.0016(7)
C13 0.0271(8) 0.0513(11) 0.0572(11) 0.0089(9) 0.0145(8) -0.0059(7)
C14 0.0216(7) 0.0501(10) 0.0442(9) 0.0075(8) 0.0003(6) 0.0023(7)
C15 0.0276(7) 0.0319(8) 0.0312(7) 0.0104(6) 0.0046(6) 0.0063(6)
C16 0.0263(7) 0.0331(8) 0.0594(11) 0.0071(8) 0.0144(7) -0.0047(6)
C17 0.0381(8) 0.0380(9) 0.0334(8) 0.0133(7) 0.0133(7) 0.0068(7)
C18 0.0344(8) 0.0330(8) 0.0265(7) 0.0004(6) 0.0108(6) 0.0021(6)
C19 0.0409(10) 0.0532(11) 0.0551(12) -0.0075(9) 0.0264(9) -0.0012(8)
C20 0.0457(9) 0.0294(8) 0.0415(9) -0.0054(7) 0.0145(7) 0.0039(7)
C21 0.0328(7) 0.0166(6) 0.0175(6) -0.0004(5) 0.0037(5) -0.0011(5)
C22 0.0329(7) 0.0205(6) 0.0203(6) -0.0011(5) 0.0045(5) 0.0000(5)
C23 0.0363(8) 0.0266(7) 0.0275(7) 0.0017(6) 0.0035(6) 0.0055(6)
C24 0.0475(9) 0.0211(7) 0.0305(8) 0.0064(6) 0.0037(7) 0.0050(6)
C25 0.0438(8) 0.0219(7) 0.0289(7) 0.0055(6) 0.0055(6) -0.0047(6)
C26 0.0342(7) 0.0206(6) 0.0217(6) 0.0007(5) 0.0032(5) -0.0031(6)
C27 0.0303(7) 0.0244(7) 0.0271(7) -0.0002(6) 0.0064(6) -0.0001(6)
C28 0.0478(9) 0.0353(9) 0.0338(8) -0.0047(7) 0.0082(7) -0.0122(7)
C29 0.0472(10) 0.0366(9) 0.0506(10) -0.0048(8) 0.0248(8) -0.0015(7)
C30 0.0333(8) 0.0260(7) 0.0302(8) 0.0066(6) 0.0048(6) -0.0060(6)
C31 0.0477(10) 0.0394(9) 0.0430(10) 0.0096(7) 0.0188(8) 0.0013(7)
C32 0.0459(10) 0.0385(9) 0.0445(10) 0.0057(8) -0.0019(8) -0.0152(8)
C33 0.0435(9) 0.0402(9) 0.0336(8) 0.0068(7) 0.0000(7) -0.0187(7)
C34 0.0445(10) 0.0740(15) 0.0471(11) 0.0116(10) -0.0037(9) -0.0229(10)
C35 0.0516(11) 0.0624(13) 0.0320(9) 0.0039(9) -0.0062(8) -0.0238(10)
C36 0.0358(8) 0.0355(8) 0.0215(7) 0.0025(6) 0.0018(6) -0.0047(6)
N1 0.0247(5) 0.0239(6) 0.0245(6) 0.0022(5) 0.0074(5) -0.0001(4)
O1 0.0304(5) 0.0190(5) 0.0241(5) 0.0045(4) 0.0045(4) -0.0004(4)
O2 0.0292(5) 0.0304(5) 0.0238(5) 0.0016(4) -0.0007(4) -0.0072(4)
Si1 0.02031(17) 0.02225(19) 0.0296(2) 0.00702(14) 0.00704(14) -0.00096(13)
Sc1 0.01964(13) 0.01711(13) 0.01850(13) 0.00192(8) 0.00207(9) -0.00229(8)

loop_
_atom_type_symbol
_atom_type_description
_atom_type_scat_dispersion_real
_atom_type_scat_dispersion_imag
_atom_type_scat_source
C C 0.0181 0.0091 'International Tables Vol C Tables 4.2.6.8 and 6.1.1.4'
H H 0.0000 0.0000 'International Tables Vol C Tables 4.2.6.8 and 6.1.1.4'
N N 0.0311 0.0180 'International Tables Vol C Tables 4.2.6.8 and 6.1.1.4'
O O 0.0492 0.0322 'International Tables Vol C Tables 4.2.6.8 and 6.1.1.4'
Si Si 0.2541 0.3302 'International Tables Vol C Tables 4.2.6.8 and 6.1.1.4'
Sc Sc 0.3119 1.5331 'International Tables Vol C Tables 4.2.6.8 and 6.1.1.4'

loop_
_geom_angle_atom_site_label_1
_geom_angle_atom_site_label_2
_geom_angle_atom_site_label_3
_geom_angle
_geom_angle_site_symmetry_1
_geom_angle_site_symmetry_3
_geom_angle_publ_flag
C2 C1 C8 104.35(11) . . ?
C2 C1 Si1 116.99(10) . . ?
C8 C1 Si1 128.26(10) . . ?
C2 C1 Sc1 72.56(7) . . ?
C8 C1 Sc1 77.56(8) . . ?
Si1 C1 Sc1 86.18(5) . . ?
C3 C2 C1 111.46(12) . . ?
C3 C2 C10 123.96(13) . . ?
C1 C2 C10 124.56(13) . . ?
C3 C2 Sc1 75.82(8) . . ?
C1 C2 Sc1 72.87(7) . . ?
C10 C2 Sc1 117.20(10) . . ?
C2 C3 C9 106.95(12) . . ?
C2 C3 C11 125.02(13) . . ?
C9 C3 C11 128.00(13) . . ?
C2 C3 Sc1 70.83(8) . . ?
C9 C3 Sc1 75.63(8) . . ?
C11 C3 Sc1 120.18(10) . . ?
C5 C4 C9 118.32(13) . . ?
C5 C4 C12 120.63(13) . . ?
C9 C4 C12 121.04(13) . . ?
C4 C5 C6 121.40(13) . . ?
C4 C5 C13 120.09(14) . . ?
C6 C5 C13 118.38(14) . . ?
C7 C6 C5 121.32(13) . . ?
C7 C6 C14 119.37(14) . . ?
C5 C6 C14 119.24(13) . . ?
C6 C7 C8 118.82(13) . . ?
C6 C7 C15 121.06(12) . . ?
C8 C7 C15 119.67(12) . . ?
C7 C8 C9 119.41(12) . . ?
C7 C8 C1 130.94(12) . . ?
C9 C8 C1 109.53(11) . . ?
C7 C8 Sc1 127.21(9) . . ?
C9 C8 Sc1 73.63(7) . . ?
C1 C8 Sc1 68.71(7) . . ?
C4 C9 C3 132.33(13) . . ?
C4 C9 C8 120.24(12) . . ?
C3 C9 C8 107.42(12) . . ?
C4 C9 Sc1 121.77(9) . . ?
C3 C9 Sc1 71.18(8) . . ?
C8 C9 Sc1 73.49(7) . . ?
N1 C18 C20 110.85(12) . . ?
N1 C18 C19 111.88(13) . . ?
C20 C18 C19 109.68(14) . . ?
O1 C21 C22 120.85(12) . . ?
O1 C21 C26 119.48(13) . . ?
C22 C21 C26 119.67(13) . . ?
C23 C22 C21 118.92(13) . . ?
C23 C22 C27 119.53(13) . . ?
C21 C22 C27 121.52(12) . . ?
C24 C23 C22 121.69(14) . . ?
C25 C24 C23 119.01(14) . . ?
C24 C25 C26 121.74(14) . . ?
C25 C26 C21 118.81(14) . . ?
C25 C26 C30 120.12(13) . . ?
C21 C26 C30 121.07(13) . . ?
C22 C27 C28 110.44(12) . . ?
C22 C27 C29 111.82(13) . . ?
C28 C27 C29 110.52(14) . . ?
C26 C30 C32 111.09(14) . . ?
C26 C30 C31 111.67(13) . . ?
C32 C30 C31 110.57(14) . . ?
O2 C33 C34 105.35(14) . . ?
C35 C34 C33 102.65(16) . . ?
C34 C35 C36 104.36(16) . . ?
O2 C36 C35 104.10(13) . . ?
C18 N1 Si1 124.68(10) . . ?
C18 N1 Sc1 129.81(10) . . ?
Si1 N1 Sc1 104.03(6) . . ?
C21 O1 Sc1 176.91(9) . . ?
C33 O2 C36 109.24(11) . . ?
C33 O2 Sc1 127.70(9) . . ?
C36 O2 Sc1 122.67(9) . . ?
N1 Si1 C17 109.40(7) . . ?
N1 Si1 C16 117.73(7) . . ?
C17 Si1 C16 102.70(8) . . ?
N1 Si1 C1 95.97(6) . . ?
C17 Si1 C1 120.88(7) . . ?
C16 Si1 C1 111.09(7) . . ?
N1 Si1 Sc1 41.77(4) . . ?
C17 Si1 Sc1 123.46(6) . . ?
C16 Si1 Sc1 132.90(6) . . ?
C1 Si1 Sc1 54.54(4) . . ?
O1 Sc1 N1 113.78(5) . . ?
O1 Sc1 O2 103.94(4) . . ?
N1 Sc1 O2 99.85(4) . . ?
O1 Sc1 C2 106.43(5) . . ?
N1 Sc1 C2 89.55(5) . . ?
O2 Sc1 C2 141.15(4) . . ?
O1 Sc1 C1 140.80(4) . . ?
N1 Sc1 C1 73.26(5) . . ?
O2 Sc1 C1 112.93(4) . . ?
C2 Sc1 C1 34.56(4) . . ?
O1 Sc1 C3 91.65(4) . . ?
N1 Sc1 C3 122.88(5) . . ?
O2 Sc1 C3 123.43(4) . . ?
C2 Sc1 C3 33.35(5) . . ?
C1 Sc1 C3 57.28(5) . . ?
O1 Sc1 C8 143.63(4) . . ?
N1 Sc1 C8 98.02(5) . . ?
O2 Sc1 C8 86.66(4) . . ?
C2 Sc1 C8 54.60(4) . . ?
C1 Sc1 C8 33.73(4) . . ?
C3 Sc1 C8 54.91(4) . . ?
O1 Sc1 C9 111.09(4) . . ?
N1 Sc1 C9 128.92(5) . . ?
O2 Sc1 C9 91.82(4) . . ?
C2 Sc1 C9 54.79(4) . . ?
C1 Sc1 C9 56.55(4) . . ?
C3 Sc1 C9 33.18(4) . . ?
C8 Sc1 C9 32.88(4) . . ?
O1 Sc1 Si1 138.68(3) . . ?
N1 Sc1 Si1 34.21(3) . . ?
O2 Sc1 Si1 106.90(3) . . ?
C2 Sc1 Si1 62.70(4) . . ?
C1 Sc1 Si1 39.28(3) . . ?
C3 Sc1 Si1 93.69(3) . . ?
C8 Sc1 Si1 65.47(3) . . ?
C9 Sc1 Si1 94.81(3) . . ?

loop_
_geom_bond_atom_site_label_1
_geom_bond_atom_site_label_2
_geom_bond_distance
_geom_bond_site_symmetry_2
_geom_bond_publ_flag
C1 C2 1.4440(18) . ?
C1 C8 1.4496(17) . ?
C1 Si1 1.8908(14) . ?
C1 Sc1 2.4324(14) . ?
C2 C3 1.413(2) . ?
C2 C10 1.5065(19) . ?
C2 Sc1 2.4283(14) . ?
C3 C9 1.4412(19) . ?
C3 C11 1.5065(19) . ?
C3 Sc1 2.4926(14) . ?
C4 C5 1.382(2) . ?
C4 C9 1.4310(19) . ?
C4 C12 1.513(2) . ?
C5 C6 1.431(2) . ?
C5 C13 1.513(2) . ?
C6 C7 1.3800(19) . ?
C6 C14 1.517(2) . ?
C7 C8 1.4276(18) . ?
C7 C15 1.5067(19) . ?
C8 C9 1.4433(18) . ?
C8 Sc1 2.5491(13) . ?
C9 Sc1 2.5510(14) . ?
C16 Si1 1.8874(16) . ?
C17 Si1 1.8743(16) . ?
C18 N1 1.4682(19) . ?
C18 C20 1.524(2) . ?
C18 C19 1.529(2) . ?
C21 O1 1.3421(16) . ?
C21 C22 1.412(2) . ?
C21 C26 1.4154(19) . ?
C22 C23 1.394(2) . ?
C22 C27 1.523(2) . ?
C23 C24 1.386(2) . ?
C24 C25 1.381(2) . ?
C25 C26 1.396(2) . ?
C26 C30 1.512(2) . ?
C27 C28 1.527(2) . ?
C27 C29 1.529(2) . ?
C30 C32 1.528(2) . ?
C30 C31 1.535(2) . ?
C33 O2 1.4597(18) . ?
C33 C34 1.518(3) . ?
C34 C35 1.485(3) . ?
C35 C36 1.502(2) . ?
C36 O2 1.4712(17) . ?
N1 Si1 1.7267(13) . ?
N1 Sc1 2.0458(12) . ?
O1 Sc1 1.9344(10) . ?
O2 Sc1 2.1705(10) . ?
Si1 Sc1 2.9797(4) . ?

loop_
_geom_torsion_atom_site_label_1
_geom_torsion_atom_site_label_2
_geom_torsion_atom_site_label_3
_geom_torsion_atom_site_label_4
_geom_torsion
_geom_torsion_site_symmetry_1
_geom_torsion_site_symmetry_2
_geom_torsion_site_symmetry_3
_geom_torsion_site_symmetry_4
_geom_torsion_publ_flag
C8 C1 C2 C3 -5.09(15) . . . . ?
Si1 C1 C2 C3 142.85(10) . . . . ?
Sc1 C1 C2 C3 66.64(10) . . . . ?
C8 C1 C2 C10 176.64(13) . . . . ?
Si1 C1 C2 C10 -35.41(18) . . . . ?
Sc1 C1 C2 C10 -111.62(14) . . . . ?
C8 C1 C2 Sc1 -71.73(9) . . . . ?
Si1 C1 C2 Sc1 76.21(8) . . . . ?
C1 C2 C3 C9 2.82(16) . . . . ?
C10 C2 C3 C9 -178.90(13) . . . . ?
Sc1 C2 C3 C9 67.63(9) . . . . ?
C1 C2 C3 C11 -178.78(13) . . . . ?
C10 C2 C3 C11 -0.5(2) . . . . ?
Sc1 C2 C3 C11 -113.98(14) . . . . ?
C1 C2 C3 Sc1 -64.81(10) . . . . ?
C10 C2 C3 Sc1 113.47(14) . . . . ?
C9 C4 C5 C6 3.3(2) . . . . ?
C12 C4 C5 C6 -175.44(14) . . . . ?
C9 C4 C5 C13 179.13(14) . . . . ?
C12 C4 C5 C13 0.4(2) . . . . ?
C4 C5 C6 C7 -1.3(2) . . . . ?
C13 C5 C6 C7 -177.25(15) . . . . ?
C4 C5 C6 C14 175.59(15) . . . . ?
C13 C5 C6 C14 -0.3(2) . . . . ?
C5 C6 C7 C8 -4.5(2) . . . . ?
C14 C6 C7 C8 178.55(14) . . . . ?
C5 C6 C7 C15 167.73(14) . . . . ?
C14 C6 C7 C15 -9.2(2) . . . . ?
C6 C7 C8 C9 8.2(2) . . . . ?
C15 C7 C8 C9 -164.15(13) . . . . ?
C6 C7 C8 C1 -176.19(14) . . . . ?
C15 C7 C8 C1 11.4(2) . . . . ?
C6 C7 C8 Sc1 -83.02(16) . . . . ?
C15 C7 C8 Sc1 104.59(14) . . . . ?
C2 C1 C8 C7 -170.49(14) . . . . ?
Si1 C1 C8 C7 46.5(2) . . . . ?
Sc1 C1 C8 C7 121.42(15) . . . . ?
C2 C1 C8 C9 5.42(15) . . . . ?
Si1 C1 C8 C9 -137.55(11) . . . . ?
Sc1 C1 C8 C9 -62.67(9) . . . . ?
C2 C1 C8 Sc1 68.09(9) . . . . ?
Si1 C1 C8 Sc1 -74.88(10) . . . . ?
C5 C4 C9 C3 -177.98(14) . . . . ?
C12 C4 C9 C3 0.7(2) . . . . ?
C5 C4 C9 C8 0.6(2) . . . . ?
C12 C4 C9 C8 179.28(13) . . . . ?
C5 C4 C9 Sc1 89.10(15) . . . . ?
C12 C4 C9 Sc1 -92.20(15) . . . . ?
C2 C3 C9 C4 179.38(14) . . . . ?
C11 C3 C9 C4 1.1(3) . . . . ?
Sc1 C3 C9 C4 -116.24(15) . . . . ?
C2 C3 C9 C8 0.69(15) . . . . ?
C11 C3 C9 C8 -177.64(14) . . . . ?
Sc1 C3 C9 C8 65.07(9) . . . . ?
C2 C3 C9 Sc1 -64.38(9) . . . . ?
C11 C3 C9 Sc1 117.29(15) . . . . ?
C7 C8 C9 C4 -6.34(19) . . . . ?
C1 C8 C9 C4 177.20(12) . . . . ?
Sc1 C8 C9 C4 117.58(12) . . . . ?
C7 C8 C9 C3 172.54(12) . . . . ?
C1 C8 C9 C3 -3.92(15) . . . . ?
Sc1 C8 C9 C3 -63.54(9) . . . . ?
C7 C8 C9 Sc1 -123.92(12) . . . . ?
C1 C8 C9 Sc1 59.62(9) . . . . ?
O1 C21 C22 C23 176.46(13) . . . . ?
C26 C21 C22 C23 -3.5(2) . . . . ?
O1 C21 C22 C27 -5.4(2) . . . . ?
C26 C21 C22 C27 174.65(13) . . . . ?
C21 C22 C23 C24 0.3(2) . . . . ?
C27 C22 C23 C24 -177.95(14) . . . . ?
C22 C23 C24 C25 2.3(2) . . . . ?
C23 C24 C25 C26 -1.7(2) . . . . ?
C24 C25 C26 C21 -1.6(2) . . . . ?
C24 C25 C26 C30 178.20(15) . . . . ?
O1 C21 C26 C25 -175.83(13) . . . . ?
C22 C21 C26 C25 4.1(2) . . . . ?
O1 C21 C26 C30 4.4(2) . . . . ?
C22 C21 C26 C30 -175.61(13) . . . . ?
C23 C22 C27 C28 70.41(18) . . . . ?
C21 C22 C27 C28 -107.74(16) . . . . ?
C23 C22 C27 C29 -53.10(19) . . . . ?
C21 C22 C27 C29 128.75(15) . . . . ?
C25 C26 C30 C32 65.76(19) . . . . ?
C21 C26 C30 C32 -114.49(15) . . . . ?
C25 C26 C30 C31 -58.19(19) . . . . ?
C21 C26 C30 C31 121.57(15) . . . . ?
O2 C33 C34 C35 -29.4(2) . . . . ?
C33 C34 C35 C36 38.0(2) . . . . ?
C34 C35 C36 O2 -32.5(2) . . . . ?
C20 C18 N1 Si1 169.45(11) . . . . ?
C19 C18 N1 Si1 -67.78(17) . . . . ?
C20 C18 N1 Sc1 5.62(19) . . . . ?
C19 C18 N1 Sc1 128.39(14) . . . . ?
C34 C33 O2 C36 9.6(2) . . . . ?
C34 C33 O2 Sc1 -163.27(13) . . . . ?
C35 C36 O2 C33 13.87(19) . . . . ?
C35 C36 O2 Sc1 -172.85(12) . . . . ?
C18 N1 Si1 C17 -48.36(13) . . . . ?
Sc1 N1 Si1 C17 118.90(7) . . . . ?
C18 N1 Si1 C16 68.27(14) . . . . ?
Sc1 N1 Si1 C16 -124.46(8) . . . . ?
C18 N1 Si1 C1 -174.09(12) . . . . ?
Sc1 N1 Si1 C1 -6.83(6) . . . . ?
C18 N1 Si1 Sc1 -167.26(15) . . . . ?
C2 C1 Si1 N1 -62.64(11) . . . . ?
C8 C1 Si1 N1 76.46(13) . . . . ?
Sc1 C1 Si1 N1 5.58(5) . . . . ?
C2 C1 Si1 C17 -179.49(10) . . . . ?
C8 C1 Si1 C17 -40.39(15) . . . . ?
Sc1 C1 Si1 C17 -111.27(8) . . . . ?
C2 C1 Si1 C16 60.17(12) . . . . ?
C8 C1 Si1 C16 -160.74(12) . . . . ?
Sc1 C1 Si1 C16 128.39(6) . . . . ?
C2 C1 Si1 Sc1 -68.22(9) . . . . ?
C8 C1 Si1 Sc1 70.87(11) . . . . ?
